data_1570129
loop_
_publ_author_name
'Nakano, Kyohei'
'Leong, Iat Wai'
'Hashizume, Daisuke'
'Bulgarevich, Kirill'
'Takimiya, Kazuo'
'Nishiyama, Yusuke'
'Yamazaki, Toshio'
'Tajima, Keisuke'

_publ_section_title
;
 Synthesis of 3,3'-dihydroxy-2,2'-diindan-1,1'-dione derivatives for
 tautomeric organic semiconductors exhibiting intramolecular double proton
 transfer.
;
_journal_issue 43
_journal_name_full 'Chemical science'
_journal_page_first 12205
_journal_page_last 12218
_journal_paper_doi 10.1039/d3sc04125e
_journal_volume 14
_journal_year 2023
_chemical_formula_moiety 'C26 H14 O4'
_chemical_formula_sum 'C26 H14 O4'
_chemical_formula_weight 390.37
_space_group_crystal_system monoclinic
_space_group_IT_number 14
_space_group_name_Hall '-P 2ybc'
_space_group_name_H-M_alt 'P 1 21/c 1'
_atom_sites_solution_hydrogens difmap
_atom_sites_solution_primary iterative
_atom_sites_solution_secondary difmap
_audit_creation_method SHELXL-2018/3
_audit_update_record
;
2022-11-02 deposited with the CCDC.	2023-10-16 downloaded from the CCDC.
;
_cell_angle_alpha 90
_cell_angle_beta 104.1836(8)
_cell_angle_gamma 90
_cell_formula_units_Z 2
_cell_length_a 8.99456(7)
_cell_length_b 6.49263(4)
_cell_length_c 15.52347(11)
_cell_measurement_reflns_used 66672
_cell_measurement_temperature 89.9(4)
_cell_measurement_theta_max 61.9360
_cell_measurement_theta_min 2.2940
_cell_volume 878.909(11)
_computing_cell_refinement 'CrysAlisPro 1.171.42.4a (Rigaku OD, 2021)'
_computing_data_collection 'CrysAlisPro 1.171.42.4a (Rigaku OD, 2021)'
_computing_data_reduction 'CrysAlisPro 1.171.42.4a (Rigaku OD, 2021)'
_computing_molecular_graphics SHELXLE
_computing_publication_material 'SHELXL-2018/3 (Sheldrick, 2018)'
_computing_structure_refinement 'SHELXL-2018/3 (Sheldrick, 2018)'
_computing_structure_solution SHELXT-2018/2
_diffrn_ambient_environment N~2~
_diffrn_ambient_temperature 89.9(4)
_diffrn_detector 'Hybrid Pixel Array Detector'
_diffrn_detector_area_resol_mean 10
_diffrn_measured_fraction_theta_full 0.991
_diffrn_measured_fraction_theta_max 0.994
_diffrn_measurement_device 'four-circle diffractometer'
_diffrn_measurement_device_type 'XtaLAB AFC11 (RINC): quarter-chi single'
_diffrn_measurement_method \w-scan
_diffrn_radiation_monochromator mirror
_diffrn_radiation_probe x-ray
_diffrn_radiation_type MoK\a
_diffrn_radiation_wavelength 0.71073
_diffrn_reflns_av_R_equivalents 0.0306
_diffrn_reflns_av_unetI/netI 0.0140
_diffrn_reflns_Laue_measured_fraction_full 0.991
_diffrn_reflns_Laue_measured_fraction_max 0.994
_diffrn_reflns_limit_h_max 22
_diffrn_reflns_limit_h_min -22
_diffrn_reflns_limit_k_max 16
_diffrn_reflns_limit_k_min -15
_diffrn_reflns_limit_l_max 38
_diffrn_reflns_limit_l_min -38
_diffrn_reflns_number 142224
_diffrn_reflns_point_group_measured_fraction_full 0.991
_diffrn_reflns_point_group_measured_fraction_max 0.994
_diffrn_reflns_theta_full 25.242
_diffrn_reflns_theta_max 62.221
_diffrn_reflns_theta_min 2.336
_diffrn_source 'Rotating-anode X-ray tube'
_diffrn_source_type 'Rigaku (Mo) X-ray Source'
_exptl_absorpt_coefficient_mu 0.100
_exptl_absorpt_correction_T_max 1.00000
_exptl_absorpt_correction_T_min 0.66866
_exptl_absorpt_correction_type multi-scan
_exptl_absorpt_process_details
;
CrysAlisPro 1.171.42.4a (Rigaku Oxford Diffraction, 2021)
Empirical absorption correction using spherical harmonics,
implemented in SCALE3 ABSPACK scaling algorithm.
;
_exptl_crystal_colour 'Metallic Blue'
_exptl_crystal_density_diffrn 1.475
_exptl_crystal_description block
_exptl_crystal_F_000 404
_exptl_crystal_size_max 0.350
_exptl_crystal_size_mid 0.150
_exptl_crystal_size_min 0.070
_refine_diff_density_max 0.658
_refine_diff_density_min -0.289
_refine_diff_density_rms 0.071
_refine_ls_extinction_method none
_refine_ls_goodness_of_fit_ref 1.075
_refine_ls_hydrogen_treatment refall
_refine_ls_matrix_type full
_refine_ls_number_parameters 164
_refine_ls_number_reflns 14123
_refine_ls_number_restraints 0
_refine_ls_restrained_S_all 1.075
_refine_ls_R_factor_all 0.0325
_refine_ls_R_factor_gt 0.0294
_refine_ls_shift/su_max 0.002
_refine_ls_shift/su_mean 0.000
_refine_ls_structure_factor_coef Fsqd
_refine_ls_weighting_details 'w=1/[\s^2^(Fo^2^)+(0.0620P)^2^+0.0189P] where P=(Fo^2^+2Fc^2^)/3'
_refine_ls_weighting_scheme calc
_refine_ls_wR_factor_gt 0.0933
_refine_ls_wR_factor_ref 0.0954
_reflns_Friedel_coverage 0.000
_reflns_number_gt 12979
_reflns_number_total 14123
_reflns_threshold_expression 'I > 2\s(I)'
_cod_data_source_file d3sc04125e2.cif
_cod_data_source_block 11
_cod_depositor_comments 'Adding full bibliography for 1570123--1570129.cif.'
_cod_original_sg_symbol_H-M 'P 21/c'
_cod_database_code 1570129
_shelx_shelxl_version_number 2018/3
_shelx_space_group_comment
;
The symmetry employed for this shelxl refinement is uniquely defined
by the following loop, which should always be used as a source of
symmetry information in preference to the above space-group names.
They are only intended as comments.
;
_shelx_estimated_absorpt_t_min 0.966
_shelx_estimated_absorpt_t_max 0.993

loop_
_space_group_symop_operation_xyz
'x, y, z'
'-x, y+1/2, -z+1/2'
'-x, -y, -z'
'x, -y-1/2, z-1/2'

loop_
_atom_site_label
_atom_site_type_symbol
_atom_site_fract_x
_atom_site_fract_y
_atom_site_fract_z
_atom_site_U_iso_or_equiv
_atom_site_adp_type
_atom_site_occupancy
_atom_site_site_symmetry_order
_atom_site_calc_flag
_atom_site_refinement_flags_posn
_atom_site_refinement_flags_adp
_atom_site_refinement_flags_occupancy
_atom_site_disorder_assembly
_atom_site_disorder_group
O1 O 0.30194(2) 0.66482(2) 0.58750(2) 0.01274(2) Uani 1 1 d . . . . .
H1 H 0.3484(8) 0.5273(12) 0.6144(5) 0.0384(19) Uiso 1 1 d . . . . .
O2 O 0.56985(2) 0.67156(2) 0.35836(2) 0.01237(2) Uani 1 1 d . . . . .
C1 C 0.46139(2) 0.59601(2) 0.48364(2) 0.00859(2) Uani 1 1 d . . . . .
C2 C 0.35551(2) 0.70525(2) 0.51828(2) 0.00915(2) Uani 1 1 d . . . . .
C3 C 0.30384(2) 0.89063(2) 0.46543(2) 0.00931(2) Uani 1 1 d . . . . .
C4 C 0.20120(2) 1.03912(3) 0.47384(2) 0.01050(2) Uani 1 1 d . . . . .
H4 H 0.1481(8) 1.0351(12) 0.5238(5) 0.0315(17) Uiso 1 1 d . . . . .
C5 C 0.17370(2) 1.20445(2) 0.41060(2) 0.01011(2) Uani 1 1 d . . . . .
C6 C 0.06597(2) 1.36024(3) 0.41457(2) 0.01264(2) Uani 1 1 d . . . . .
H6 H 0.0075(7) 1.3492(10) 0.4605(4) 0.0226(14) Uiso 1 1 d . . . . .
C7 C 0.04039(2) 1.52051(3) 0.35413(2) 0.01443(3) Uani 1 1 d . . . . .
H7 H -0.0422(7) 1.6339(11) 0.3540(5) 0.0345(17) Uiso 1 1 d . . . . .
C8 C 0.12248(2) 1.53145(3) 0.28772(2) 0.01421(3) Uani 1 1 d . . . . .
H8 H 0.1050(8) 1.6536(11) 0.2451(5) 0.0354(18) Uiso 1 1 d . . . . .
C9 C 0.22807(2) 1.38015(3) 0.28200(2) 0.01246(2) Uani 1 1 d . . . . .
H9 H 0.2881(8) 1.3824(11) 0.2353(5) 0.0329(17) Uiso 1 1 d . . . . .
C10 C 0.25519(2) 1.21316(2) 0.34240(2) 0.01010(2) Uani 1 1 d . . . . .
C11 C 0.36254(2) 1.05327(3) 0.33629(2) 0.01043(2) Uani 1 1 d . . . . .
H11 H 0.4225(7) 1.0594(12) 0.2887(5) 0.0310(17) Uiso 1 1 d . . . . .
C12 C 0.38300(2) 0.89722(2) 0.39667(2) 0.00933(2) Uani 1 1 d . . . . .
C13 C 0.48299(2) 0.71272(2) 0.40752(2) 0.00912(2) Uani 1 1 d . . . . .

loop_
_atom_site_aniso_label
_atom_site_aniso_U_11
_atom_site_aniso_U_22
_atom_site_aniso_U_33
_atom_site_aniso_U_23
_atom_site_aniso_U_13
_atom_site_aniso_U_12
O1 0.01478(4) 0.01346(4) 0.01240(4) 0.00324(3) 0.00795(3) 0.00381(3)
O2 0.01565(5) 0.01234(4) 0.01142(4) 0.00189(3) 0.00773(3) 0.00345(3)
C1 0.00934(4) 0.00861(4) 0.00830(4) 0.00052(3) 0.00311(3) 0.00117(3)
C2 0.00966(4) 0.00933(4) 0.00911(4) 0.00066(3) 0.00356(3) 0.00131(3)
C3 0.00984(4) 0.00902(4) 0.00947(4) 0.00052(3) 0.00312(3) 0.00148(3)
C4 0.01064(4) 0.01019(4) 0.01123(4) 0.00038(3) 0.00377(3) 0.00201(3)
C5 0.01014(4) 0.00918(4) 0.01060(4) -0.00020(3) 0.00175(3) 0.00157(3)
C6 0.01233(5) 0.01111(5) 0.01404(5) -0.00040(4) 0.00238(4) 0.00328(4)
C7 0.01496(6) 0.01153(5) 0.01540(6) 0.00044(4) 0.00104(5) 0.00434(4)
C8 0.01652(6) 0.01092(5) 0.01339(5) 0.00153(4) 0.00021(4) 0.00298(4)
C9 0.01498(5) 0.01040(5) 0.01102(5) 0.00155(4) 0.00132(4) 0.00158(4)
C10 0.01122(4) 0.00908(4) 0.00941(4) 0.00041(3) 0.00141(3) 0.00116(3)
C11 0.01246(5) 0.00987(4) 0.00924(4) 0.00111(3) 0.00324(3) 0.00160(4)
C12 0.01067(4) 0.00895(4) 0.00872(4) 0.00073(3) 0.00305(3) 0.00146(3)
C13 0.01041(4) 0.00905(4) 0.00844(4) 0.00038(3) 0.00336(3) 0.00116(3)

loop_
_atom_type_symbol
_atom_type_description
_atom_type_scat_dispersion_real
_atom_type_scat_dispersion_imag
_atom_type_scat_source
C C 0.0033 0.0016 'International Tables Vol C Tables 4.2.6.8 and 6.1.1.4'
H H 0.0000 0.0000 'International Tables Vol C Tables 4.2.6.8 and 6.1.1.4'
O O 0.0106 0.0060 'International Tables Vol C Tables 4.2.6.8 and 6.1.1.4'

loop_
_geom_angle_atom_site_label_1
_geom_angle_atom_site_label_2
_geom_angle_atom_site_label_3
_geom_angle
_geom_angle_site_symmetry_1
_geom_angle_site_symmetry_3
_geom_angle_publ_flag
C2 C1 C13 106.697(13) . . ?
C2 C1 C1 127.765(17) . 3_666 ?
C13 C1 C1 125.534(16) . 3_666 ?
O1 C2 C1 129.637(15) . . ?
O1 C2 C3 119.631(14) . . ?
C1 C2 C3 110.731(13) . . ?
C4 C3 C12 121.755(14) . . ?
C4 C3 C2 131.005(14) . . ?
C12 C3 C2 107.240(13) . . ?
C3 C4 C5 118.095(15) . . ?
C6 C5 C10 119.072(15) . . ?
C6 C5 C4 120.735(16) . . ?
C10 C5 C4 120.193(14) . . ?
C7 C6 C5 120.758(18) . . ?
C6 C7 C8 120.305(17) . . ?
C9 C8 C7 120.125(17) . . ?
C8 C9 C10 120.720(18) . . ?
C9 C10 C5 119.004(15) . . ?
C9 C10 C11 121.295(16) . . ?
C5 C10 C11 119.701(14) . . ?
C12 C11 C10 118.149(15) . . ?
C11 C12 C3 122.086(14) . . ?
C11 C12 C13 130.937(14) . . ?
C3 C12 C13 106.974(13) . . ?
O2 C13 C1 127.805(15) . . ?
O2 C13 C12 123.847(14) . . ?
C1 C13 C12 108.346(12) . . ?

loop_
_geom_bond_atom_site_label_1
_geom_bond_atom_site_label_2
_geom_bond_distance
_geom_bond_site_symmetry_2
_geom_bond_publ_flag
O1 C2 1.30740(19) . ?
O2 C13 1.24750(19) . ?
C1 C2 1.3964(2) . ?
C1 C13 1.4563(2) . ?
C1 C1 1.4566(3) 3_666 ?
C2 C3 1.4666(2) . ?
C3 C4 1.3630(2) . ?
C3 C12 1.4214(2) . ?
C4 C5 1.4346(2) . ?
C5 C6 1.4125(2) . ?
C5 C10 1.4288(2) . ?
C6 C7 1.3821(3) . ?
C7 C8 1.4092(3) . ?
C8 C9 1.3842(3) . ?
C9 C10 1.4150(2) . ?
C10 C11 1.4366(2) . ?
C11 C12 1.3618(2) . ?
C12 C13 1.4825(2) . ?

loop_
_geom_torsion_atom_site_label_1
_geom_torsion_atom_site_label_2
_geom_torsion_atom_site_label_3
_geom_torsion_atom_site_label_4
_geom_torsion
_geom_torsion_site_symmetry_1
_geom_torsion_site_symmetry_2
_geom_torsion_site_symmetry_3
_geom_torsion_site_symmetry_4
_geom_torsion_publ_flag
C13 C1 C2 O1 -178.432(17) . . . . ?
C1 C1 C2 O1 0.85(3) 3_666 . . . ?
C13 C1 C2 C3 1.147(18) . . . . ?
C1 C1 C2 C3 -179.57(2) 3_666 . . . ?
O1 C2 C3 C4 -1.33(3) . . . . ?
C1 C2 C3 C4 179.041(17) . . . . ?
O1 C2 C3 C12 178.612(16) . . . . ?
C1 C2 C3 C12 -1.015(18) . . . . ?
C12 C3 C4 C5 0.27(3) . . . . ?
C2 C3 C4 C5 -179.787(16) . . . . ?
C3 C4 C5 C6 178.486(16) . . . . ?
C3 C4 C5 C10 -1.37(3) . . . . ?
C10 C5 C6 C7 -0.70(3) . . . . ?
C4 C5 C6 C7 179.442(17) . . . . ?
C5 C6 C7 C8 -0.38(3) . . . . ?
C6 C7 C8 C9 0.77(3) . . . . ?
C7 C8 C9 C10 -0.04(3) . . . . ?
C8 C9 C10 C5 -1.03(3) . . . . ?
C8 C9 C10 C11 178.937(17) . . . . ?
C6 C5 C10 C9 1.39(2) . . . . ?
C4 C5 C10 C9 -178.747(16) . . . . ?
C6 C5 C10 C11 -178.579(16) . . . . ?
C4 C5 C10 C11 1.28(2) . . . . ?
C9 C10 C11 C12 179.968(16) . . . . ?
C5 C10 C11 C12 -0.06(2) . . . . ?
C10 C11 C12 C3 -1.06(3) . . . . ?
C10 C11 C12 C13 179.687(16) . . . . ?
C4 C3 C12 C11 0.98(3) . . . . ?
C2 C3 C12 C11 -178.970(16) . . . . ?
C4 C3 C12 C13 -179.609(15) . . . . ?
C2 C3 C12 C13 0.440(17) . . . . ?
C2 C1 C13 O2 178.714(17) . . . . ?
C1 C1 C13 O2 -0.59(3) 3_666 . . . ?
C2 C1 C13 C12 -0.852(18) . . . . ?
C1 C1 C13 C12 179.843(19) 3_666 . . . ?
C11 C12 C13 O2 -0.01(3) . . . . ?
C3 C12 C13 O2 -179.347(16) . . . . ?
C11 C12 C13 C1 179.578(17) . . . . ?
C3 C12 C13 C1 0.240(18) . . . . ?
